data_4514708
loop_
_publ_author_name
'Liu, Jianguo'
'Chen, Jia-Yi'
'Jia, Mengjing'
'Ming, Bangrong'
'Jia, Jiong'
'Liao, Rong-Zhen'
'Tung, Chen-Ho'
'Wang, Wenguang'

_publ_section_title
;
 Ni--O Cooperation versus Nickel(II) Hydride in Catalytic Hydroboration of
 N-Heteroarenes
;
_journal_issue 5
_journal_name_full 'ACS Catalysis'
_journal_page_first 3849
_journal_paper_doi 10.1021/acscatal.8b05136
_journal_volume 9
_journal_year 2019
_chemical_formula_moiety '2(C28 H29 Ni O P), C4 H8 O, C3 H7'
_chemical_formula_sum 'C63 H73 Ni2 O3 P2'
_chemical_formula_weight 1057.57
_space_group_crystal_system triclinic
_space_group_IT_number 2
_space_group_name_Hall '-P 1'
_space_group_name_H-M_alt 'P -1'
_symmetry_space_group_name_Hall '-P 1'
_symmetry_space_group_name_H-M 'P -1'
_atom_sites_solution_hydrogens geom
_audit_creation_date 2018-05-08
_audit_creation_method
;
Olex2 1.2
(compiled 2018.04.26 svn.r3504 for OlexSys, GUI svn.r5492)
;
_cell_angle_alpha 100.6970(10)
_cell_angle_beta 90.0040(10)
_cell_angle_gamma 105.8210(10)
_cell_formula_units_Z 2
_cell_length_a 10.2617(2)
_cell_length_b 16.0861(2)
_cell_length_c 17.7316(2)
_cell_measurement_reflns_used 41463
_cell_measurement_temperature 173(2)
_cell_measurement_theta_max 77.0660
_cell_measurement_theta_min 3.4340
_cell_volume 2763.17(7)
_computing_molecular_graphics 'Olex2 (Dolomanov et al., 2009)'
_computing_publication_material 'Olex2 (Dolomanov et al., 2009)'
_computing_structure_refinement 'ShelXL (Sheldrick, 2015)'
_diffrn_ambient_temperature 173(2)
_diffrn_measured_fraction_theta_full 0.999
_diffrn_measured_fraction_theta_max 0.996
_diffrn_measurement_device_type 'XtaLAB Synergy, Dualflex, HyPix'
_diffrn_measurement_method '\w scans'
_diffrn_radiation_type MoK\a
_diffrn_radiation_wavelength 0.71073
_diffrn_reflns_av_R_equivalents 0.0732
_diffrn_reflns_av_unetI/netI 0.0427
_diffrn_reflns_Laue_measured_fraction_full 0.999
_diffrn_reflns_Laue_measured_fraction_max 0.996
_diffrn_reflns_limit_h_max 12
_diffrn_reflns_limit_h_min -12
_diffrn_reflns_limit_k_max 20
_diffrn_reflns_limit_k_min -20
_diffrn_reflns_limit_l_max 22
_diffrn_reflns_limit_l_min -15
_diffrn_reflns_number 68803
_diffrn_reflns_point_group_measured_fraction_full 0.999
_diffrn_reflns_point_group_measured_fraction_max 0.996
_diffrn_reflns_theta_full 25.214
_diffrn_reflns_theta_max 26.691
_diffrn_reflns_theta_min 1.599
_exptl_absorpt_coefficient_mu 0.778
_exptl_crystal_density_diffrn 1.271
_exptl_crystal_description block
_exptl_crystal_F_000 1122
_exptl_crystal_size_max 0.12
_exptl_crystal_size_mid 0.1
_exptl_crystal_size_min 0.08
_refine_diff_density_max 2.303
_refine_diff_density_min -1.387
_refine_diff_density_rms 0.140
_refine_ls_extinction_method none
_refine_ls_goodness_of_fit_ref 1.126
_refine_ls_hydrogen_treatment constr
_refine_ls_matrix_type full
_refine_ls_number_parameters 642
_refine_ls_number_reflns 11652
_refine_ls_number_restraints 26
_refine_ls_restrained_S_all 1.136
_refine_ls_R_factor_all 0.0910
_refine_ls_R_factor_gt 0.0873
_refine_ls_shift/su_max 0.021
_refine_ls_shift/su_mean 0.000
_refine_ls_structure_factor_coef Fsqd
_refine_ls_weighting_details 'w=1/[\s^2^(Fo^2^)+(0.1511P)^2^+6.1549P] where P=(Fo^2^+2Fc^2^)/3'
_refine_ls_weighting_scheme calc
_refine_ls_wR_factor_gt 0.2546
_refine_ls_wR_factor_ref 0.2597
_reflns_Friedel_coverage 0.000
_reflns_number_gt 10699
_reflns_number_total 11652
_reflns_threshold_expression 'I > 2\s(I)'
_cod_data_source_file cs8b05136_si_002.cif
_cod_data_source_block 1
_cod_database_code 4514708
_shelx_shelxl_version_number 2014/7
_shelx_space_group_comment
;
The symmetry employed for this shelxl refinement is uniquely defined
by the following loop, which should always be used as a source of
symmetry information in preference to the above space-group names.
They are only intended as comments.
;
_olex2_refinement_description
;
1. Others
 Fixed Uiso: H6A(0.065) H6B(0.065) H6C(0.065) H7A(0.066) H7B(0.066) H7C(0.066)
 H8A(0.074) H8B(0.074) H8C(0.074) H9A(0.087) H9B(0.087) H9C(0.087) H10A(0.083)
 H10B(0.083) H10C(0.083) H12(0.035) H13(0.039) H14(0.04) H15(0.033) H18(0.031)
 H19(0.039) H20(0.046) H21(0.044) H22(0.036) H24(0.039) H25(0.048) H26(0.048)
 H27(0.046) H28(0.035) H34A(0.071) H34B(0.071) H34C(0.071) H35A(0.057)
 H35B(0.057) H35C(0.057) H36A(0.059) H36B(0.059) H36C(0.059) H37A(0.066)
 H37B(0.066) H37C(0.066) H38A(0.07) H38B(0.07) H38C(0.07) H40(0.041) H41(0.044)
 H42(0.041) H43(0.032) H46(0.028) H47(0.034) H48(0.038) H49(0.042) H50(0.033)
 H52(0.035) H53(0.045) H54(0.044) H55(0.039) H56(0.031) H57A(0.12) H57B(0.12)
 H58A(0.126) H58B(0.126) H59A(0.131) H59B(0.131) H60A(0.125) H60B(0.125)
 H0AA(0.167) H0AB(0.167) H0AC(0.167) H2AA(0.226) H2AB(0.226) H1AA(0.197)
 H1AB(0.197)
 Fixed X: H6A(0.3781) H6B(0.2437) H6C(0.2464) H7A(0.1286) H7B(0.0031)
 H7C(0.1253) H8A(0.0692) H8B(0.0078) H8C(0.1448) H9A(0.2346) H9B(0.1568)
 H9C(0.3157) H10A(0.3722) H10B(0.3319) H10C(0.4603) H12(0.78) H13(0.9442)
 H14(0.9004) H15(0.6893) H18(0.4729) H19(0.3597) H20(0.1804) H21(0.1126)
 H22(0.2215) H24(0.4785) H25(0.5163) H26(0.5162) H27(0.476) H28(0.4369)
 H34A(0.1544) H34B(0.0131) H34C(0.0548) H35A(0.072) H35B(-0.0329) H35C(0.0932)
 H36A(0.2329) H36B(0.1099) H36C(0.2586) H37A(0.3525) H37B(0.2764) H37C(0.4136)
 H38A(0.3679) H38B(0.2265) H38C(0.2491) H40(0.7577) H41(0.9361) H42(0.9104)
 H43(0.7006) H46(0.4745) H47(0.4057) H48(0.2677) H49(0.1985) H50(0.2651)
 H52(0.6106) H53(0.6072) H54(0.439) H55(0.2769) H56(0.2761) H57A(0.8951)
 H57B(0.7662) H58A(0.8347) H58B(0.9099) H59A(1.094) H59B(1.0212) H60A(1.1359)
 H60B(1.083) H0AA(0.1201) H0AB(0.0602) H0AC(-0.0132) H2AA(-0.145) H2AB(-0.092)
 H1AA(0.0635) H1AB(0.1208)
 Fixed Y: H6A(0.0359) H6B(-0.0407) H6C(0.0552) H7A(0.1462) H7B(0.1247)
 H7C(0.2081) H8A(0.1856) H8B(0.0972) H8C(0.1621) H9A(0.0439) H9B(-0.0519) H9C(-
 0.0213) H10A(-0.0906) H10B(-0.1098) H10C(-0.0332) H12(0.1887) H13(0.3206)
 H14(0.4376) H15(0.4209) H18(0.3843) H19(0.4802) H20(0.5069) H21(0.4371)
 H22(0.3393) H24(0.4217) H25(0.4464) H26(0.3312) H27(0.1899) H28(0.1645)
 H34A(0.1521) H34B(0.0853) H34C(0.1772) H35A(0.2187) H35B(0.1345) H35C(0.1838)
 H36A(0.1043) H36B(0.0194) H36C(0.0112) H37A(-0.0605) H37B(-0.1188) H37C(-
 0.0468) H38A(0.0044) H38B(-0.0659) H38C(0.0265) H40(0.1746) H41(0.297)
 H42(0.414) H43(0.4074) H46(0.4448) H47(0.5683) H48(0.5656) H49(0.4385)
 H50(0.3152) H52(0.2274) H53(0.2058) H54(0.2372) H55(0.2921) H56(0.3111)
 H57A(0.2884) H57B(0.2696) H58A(0.4003) H58B(0.4269) H59A(0.4407) H59B(0.4344)
 H60A(0.3155) H60B(0.3171) H0AA(0.7237) H0AB(0.6857) H0AC(0.742) H2AA(0.5675)
 H2AB(0.6086) H1AA(0.5345) H1AB(0.5789)
 Fixed Z: H6A(0.7264) H6B(0.7207) H6C(0.7609) H7A(0.7401) H7B(0.6823)
 H7C(0.6819) H8A(0.5417) H8B(0.4833) H8C(0.4673) H9A(0.4009) H9B(0.41)
 H9C(0.4168) H10A(0.5113) H10B(0.5929) H10C(0.5846) H12(0.6928) H13(0.701)
 H14(0.656) H15(0.5998) H18(0.7185) H19(0.7829) H20(0.7224) H21(0.5966)
 H22(0.5318) H24(0.4969) H25(0.3728) H26(0.2738) H27(0.2974) H28(0.4213)
 H34A(0.2589) H34B(0.2307) H34C(0.2058) H35A(0.0862) H35B(0.0398) H35C(-0.0003)
 H36A(-0.0783) H36B(-0.0894) H36C(-0.0888) H37A(-0.0179) H37B(0.039)
 H37C(0.066) H38A(0.2071) H38B(0.2012) H38C(0.255) H40(0.1982) H41(0.1978)
 H42(0.146) H43(0.0929) H46(0.0419) H47(0.0939) H48(0.1972) H49(0.2485)
 H50(0.196) H52(-0.0405) H53(-0.1735) H54(-0.241) H55(-0.1752) H56(-0.0426)
 H57A(0.4939) H57B(0.4381) H58A(0.4049) H58B(0.487) H59A(0.4415) H59B(0.3621)
 H60A(0.4031) H60B(0.3198) H0AA(0.0805) H0AB(0.1523) H0AC(0.1137) H2AA(0.0636)
 H2AB(-0.0091) H1AA(0.0797) H1AB(0.0097)
;
_olex2_submission_special_instructions 'No special instructions were received'

loop_
_space_group_symop_operation_xyz
'x, y, z'
'-x, -y, -z'

loop_
_atom_site_label
_atom_site_type_symbol
_atom_site_fract_x
_atom_site_fract_y
_atom_site_fract_z
_atom_site_U_iso_or_equiv
_atom_site_adp_type
_atom_site_occupancy
_atom_site_site_symmetry_order
_atom_site_calc_flag
_atom_site_refinement_flags_posn
_atom_site_refinement_flags_adp
Ni1 Ni 0.36432(6) 0.13772(4) 0.58929(3) 0.03541(18) Uani 1 1 d . U
P1 P 0.43734(8) 0.26860(6) 0.56945(5) 0.0204(2) Uani 1 1 d . U
O1 O 0.5359(3) 0.14688(16) 0.63435(15) 0.0272(5) Uani 1 1 d . U
C1 C 0.2425(4) 0.0388(3) 0.6451(2) 0.0296(7) Uani 1 1 d . U
C2 C 0.1663(4) 0.0942(3) 0.6313(2) 0.0292(7) Uani 1 1 d . U
C3 C 0.1665(4) 0.0934(3) 0.5489(2) 0.0337(8) Uani 1 1 d . U
C4 C 0.2312(4) 0.0286(3) 0.5126(2) 0.0346(9) Uani 1 1 d . .
C5 C 0.2844(4) -0.0020(2) 0.5711(3) 0.0338(9) Uani 1 1 d . .
C6 C 0.2811(5) 0.0207(3) 0.7199(3) 0.0431(11) Uani 1 1 d . .
H6A H 0.3781 0.0359 0.7264 0.065 Uiso 1 1 calc GR .
H6B H 0.2437 -0.0407 0.7207 0.065 Uiso 1 1 calc GR .
H6C H 0.2464 0.0552 0.7609 0.065 Uiso 1 1 calc GR .
C7 C 0.0998(4) 0.1482(3) 0.6891(3) 0.0437(11) Uani 1 1 d . .
H7A H 0.1286 0.1462 0.7401 0.066 Uiso 1 1 calc GR .
H7B H 0.0031 0.1247 0.6823 0.066 Uiso 1 1 calc GR .
H7C H 0.1253 0.2081 0.6819 0.066 Uiso 1 1 calc GR .
C8 C 0.0903(5) 0.1386(3) 0.5065(3) 0.0492(13) Uani 1 1 d . .
H8A H 0.0692 0.1856 0.5417 0.074 Uiso 1 1 calc GR .
H8B H 0.0078 0.0972 0.4833 0.074 Uiso 1 1 calc GR .
H8C H 0.1448 0.1621 0.4673 0.074 Uiso 1 1 calc GR .
C9 C 0.2349(6) -0.0031(4) 0.4274(3) 0.0579(15) Uani 1 1 d . .
H9A H 0.2346 0.0439 0.4009 0.087 Uiso 1 1 calc GR .
H9B H 0.1568 -0.0519 0.4100 0.087 Uiso 1 1 calc GR .
H9C H 0.3157 -0.0213 0.4168 0.087 Uiso 1 1 calc GR .
C10 C 0.3698(6) -0.0645(3) 0.5644(4) 0.0554(14) Uani 1 1 d . .
H10A H 0.3722 -0.0906 0.5113 0.083 Uiso 1 1 calc GR .
H10B H 0.3319 -0.1098 0.5929 0.083 Uiso 1 1 calc GR .
H10C H 0.4603 -0.0332 0.5846 0.083 Uiso 1 1 calc GR .
C11 C 0.6300(3) 0.2225(2) 0.63957(19) 0.0227(7) Uani 1 1 d . .
C12 C 0.7606(4) 0.2344(3) 0.6738(2) 0.0293(8) Uani 1 1 d . .
H12 H 0.7800 0.1887 0.6928 0.035 Uiso 1 1 calc R .
C13 C 0.8589(4) 0.3139(3) 0.6789(2) 0.0324(8) Uani 1 1 d . .
H13 H 0.9442 0.3206 0.7010 0.039 Uiso 1 1 calc R .
C14 C 0.8332(4) 0.3846(3) 0.6516(2) 0.0334(8) Uani 1 1 d . .
H14 H 0.9004 0.4376 0.6560 0.040 Uiso 1 1 calc R .
C15 C 0.7072(4) 0.3744(2) 0.6182(2) 0.0273(7) Uani 1 1 d . .
H15 H 0.6893 0.4209 0.5998 0.033 Uiso 1 1 calc R .
C16 C 0.6057(3) 0.2942(2) 0.6119(2) 0.0223(7) Uani 1 1 d . .
C17 C 0.3595(3) 0.3511(2) 0.61834(19) 0.0221(6) Uani 1 1 d . .
C18 C 0.4001(4) 0.3942(2) 0.6938(2) 0.0260(7) Uani 1 1 d . .
H18 H 0.4729 0.3843 0.7185 0.031 Uiso 1 1 calc R .
C19 C 0.3325(4) 0.4521(3) 0.7324(2) 0.0327(8) Uani 1 1 d . .
H19 H 0.3597 0.4802 0.7829 0.039 Uiso 1 1 calc R .
C20 C 0.2252(4) 0.4681(3) 0.6963(3) 0.0387(9) Uani 1 1 d . .
H20 H 0.1804 0.5069 0.7224 0.046 Uiso 1 1 calc R .
C21 C 0.1845(4) 0.4260(3) 0.6210(3) 0.0368(9) Uani 1 1 d . .
H21 H 0.1126 0.4371 0.5966 0.044 Uiso 1 1 calc R .
C22 C 0.2500(4) 0.3676(3) 0.5821(2) 0.0297(8) Uani 1 1 d . .
H22 H 0.2215 0.3393 0.5318 0.036 Uiso 1 1 calc R .
C23 C 0.4547(3) 0.2906(2) 0.47216(19) 0.0222(6) Uani 1 1 d . .
C24 C 0.4780(4) 0.3749(3) 0.4572(2) 0.0328(8) Uani 1 1 d . .
H24 H 0.4785 0.4217 0.4969 0.039 Uiso 1 1 calc R .
C25 C 0.5008(5) 0.3898(3) 0.3826(2) 0.0398(10) Uani 1 1 d . .
H25 H 0.5163 0.4464 0.3728 0.048 Uiso 1 1 calc R .
C26 C 0.5004(5) 0.3209(3) 0.3234(2) 0.0397(9) Uani 1 1 d . .
H26 H 0.5162 0.3312 0.2738 0.048 Uiso 1 1 calc R .
C27 C 0.4766(5) 0.2364(3) 0.3374(2) 0.0383(9) Uani 1 1 d . .
H27 H 0.4760 0.1899 0.2974 0.046 Uiso 1 1 calc R .
C28 C 0.4534(4) 0.2213(2) 0.4119(2) 0.0292(7) Uani 1 1 d . .
H28 H 0.4369 0.1645 0.4213 0.035 Uiso 1 1 calc R .
Ni2 Ni 0.34315(6) 0.14410(4) 0.10389(3) 0.03432(18) Uani 1 1 d . U
P2 P 0.43156(8) 0.26924(6) 0.07522(4) 0.01845(19) Uani 1 1 d . U
O2 O 0.5118(3) 0.14583(17) 0.14730(15) 0.0291(5) Uani 1 1 d . U
C29 C 0.1497(4) 0.0909(3) 0.1469(2) 0.0299(8) Uani 1 1 d . .
C30 C 0.1411(4) 0.1106(2) 0.0711(2) 0.0292(7) Uani 1 1 d . U
C31 C 0.2003(4) 0.0517(2) 0.0180(2) 0.0269(7) Uani 1 1 d . .
C32 C 0.2554(4) 0.0046(2) 0.0613(2) 0.0282(7) Uani 1 1 d . .
C33 C 0.2268(4) 0.0308(3) 0.1423(2) 0.0297(8) Uani 1 1 d . .
C34 C 0.0873(5) 0.1299(4) 0.2169(3) 0.0471(11) Uani 1 1 d . .
H34A H 0.1544 0.1521 0.2589 0.071 Uiso 1 1 calc GR .
H34B H 0.0131 0.0853 0.2307 0.071 Uiso 1 1 calc GR .
H34C H 0.0548 0.1772 0.2058 0.071 Uiso 1 1 calc GR .
C35 C 0.0612(4) 0.1669(3) 0.0471(3) 0.0381(9) Uani 1 1 d . .
H35A H 0.0720 0.2187 0.0862 0.057 Uiso 1 1 calc GR .
H35B H -0.0329 0.1345 0.0398 0.057 Uiso 1 1 calc GR .
H35C H 0.0932 0.1838 -0.0003 0.057 Uiso 1 1 calc GR .
C36 C 0.2004(5) 0.0461(3) -0.0673(2) 0.0392(9) Uani 1 1 d . .
H36A H 0.2329 0.1043 -0.0783 0.059 Uiso 1 1 calc GR .
H36B H 0.1099 0.0194 -0.0894 0.059 Uiso 1 1 calc GR .
H36C H 0.2586 0.0112 -0.0888 0.059 Uiso 1 1 calc GR .
C37 C 0.3312(5) -0.0612(3) 0.0347(3) 0.0442(11) Uani 1 1 d . .
H37A H 0.3525 -0.0605 -0.0179 0.066 Uiso 1 1 calc GR .
H37B H 0.2764 -0.1188 0.0390 0.066 Uiso 1 1 calc GR .
H37C H 0.4136 -0.0468 0.0660 0.066 Uiso 1 1 calc GR .
C38 C 0.2716(6) -0.0042(3) 0.2072(3) 0.0469(11) Uani 1 1 d . .
H38A H 0.3679 0.0044 0.2071 0.070 Uiso 1 1 calc GR .
H38B H 0.2265 -0.0659 0.2012 0.070 Uiso 1 1 calc GR .
H38C H 0.2491 0.0265 0.2550 0.070 Uiso 1 1 calc GR .
C39 C 0.6148(4) 0.2151(2) 0.14591(19) 0.0236(7) Uani 1 1 d . .
C40 C 0.7446(4) 0.2208(3) 0.1772(2) 0.0344(9) Uani 1 1 d . .
H40 H 0.7577 0.1746 0.1982 0.041 Uiso 1 1 calc R .
C41 C 0.8517(4) 0.2944(3) 0.1767(3) 0.0364(9) Uani 1 1 d . .
H41 H 0.9361 0.2970 0.1978 0.044 Uiso 1 1 calc R .
C42 C 0.8370(4) 0.3649(3) 0.1456(2) 0.0345(9) Uani 1 1 d . .
H42 H 0.9104 0.4140 0.1460 0.041 Uiso 1 1 calc R .
C43 C 0.7116(4) 0.3608(3) 0.1140(2) 0.0271(7) Uani 1 1 d . .
H43 H 0.7006 0.4074 0.0929 0.032 Uiso 1 1 calc R .
C44 C 0.6008(3) 0.2868(2) 0.11359(19) 0.0211(6) Uani 1 1 d . .
C45 C 0.3769(3) 0.3671(2) 0.11327(18) 0.0196(6) Uani 1 1 d . .
C46 C 0.4187(4) 0.4433(2) 0.0832(2) 0.0236(7) Uani 1 1 d . .
H46 H 0.4745 0.4448 0.0419 0.028 Uiso 1 1 calc R .
C47 C 0.3776(4) 0.5176(2) 0.1146(2) 0.0282(7) Uani 1 1 d . .
H47 H 0.4057 0.5683 0.0939 0.034 Uiso 1 1 calc R .
C48 C 0.2952(4) 0.5161(2) 0.1762(2) 0.0316(8) Uani 1 1 d . .
H48 H 0.2677 0.5656 0.1972 0.038 Uiso 1 1 calc R .
C49 C 0.2536(4) 0.4398(3) 0.2068(2) 0.0351(9) Uani 1 1 d . .
H49 H 0.1985 0.4385 0.2485 0.042 Uiso 1 1 calc R .
C50 C 0.2937(4) 0.3660(2) 0.1755(2) 0.0272(7) Uani 1 1 d . .
H50 H 0.2651 0.3152 0.1960 0.033 Uiso 1 1 calc R .
C51 C 0.4422(3) 0.2693(2) -0.02717(18) 0.0192(6) Uani 1 1 d . .
C52 C 0.5421(4) 0.2393(2) -0.0673(2) 0.0290(7) Uani 1 1 d . .
H52 H 0.6106 0.2274 -0.0405 0.035 Uiso 1 1 calc R .
C53 C 0.5407(5) 0.2269(3) -0.1473(2) 0.0378(9) Uani 1 1 d . .
H53 H 0.6072 0.2058 -0.1735 0.045 Uiso 1 1 calc R .
C54 C 0.4406(5) 0.2460(3) -0.1877(2) 0.0363(9) Uani 1 1 d . .
H54 H 0.4390 0.2372 -0.2410 0.044 Uiso 1 1 calc R .
C55 C 0.3431(4) 0.2781(3) -0.1482(2) 0.0324(8) Uani 1 1 d . .
H55 H 0.2769 0.2921 -0.1752 0.039 Uiso 1 1 calc R .
C56 C 0.3427(4) 0.2897(2) -0.0685(2) 0.0258(7) Uani 1 1 d . .
H56 H 0.2761 0.3111 -0.0426 0.031 Uiso 1 1 calc R .
O3 O 0.9315(8) 0.2507(5) 0.3817(4) 0.115(2) Uani 1 1 d . .
C57 C 0.8638(10) 0.2946(5) 0.4441(6) 0.100(2) Uani 1 1 d . U
H57A H 0.8951 0.2884 0.4939 0.120 Uiso 1 1 calc R .
H57B H 0.7662 0.2696 0.4381 0.120 Uiso 1 1 calc R .
C58 C 0.9021(11) 0.3890(6) 0.4368(6) 0.105(2) Uani 1 1 d . U
H58A H 0.8347 0.4003 0.4049 0.126 Uiso 1 1 calc R .
H58B H 0.9099 0.4269 0.4870 0.126 Uiso 1 1 calc R .
C59 C 1.0240(11) 0.4033(6) 0.4037(6) 0.109(2) Uani 1 1 d . U
H59A H 1.0940 0.4407 0.4415 0.131 Uiso 1 1 calc R .
H59B H 1.0212 0.4344 0.3621 0.131 Uiso 1 1 calc R .
C60 C 1.0603(11) 0.3206(6) 0.3732(6) 0.104(2) Uani 1 1 d . U
H60A H 1.1359 0.3155 0.4031 0.125 Uiso 1 1 calc R .
H60B H 1.0830 0.3171 0.3198 0.125 Uiso 1 1 calc R .
C0AA C 0.0380(9) 0.6996(8) 0.1044(7) 0.112(4) Uani 1 1 d . .
H0AA H 0.1201 0.7237 0.0805 0.167 Uiso 1 1 calc GR .
H0AB H 0.0602 0.6857 0.1523 0.167 Uiso 1 1 calc GR .
H0AC H -0.0132 0.7420 0.1137 0.167 Uiso 1 1 calc GR .
C2AA C -0.0653(15) 0.5971(8) 0.0395(9) 0.188(8) Uani 1 1 d . .
H2AA H -0.1450 0.5675 0.0636 0.226 Uiso 1 1 calc R .
H2AB H -0.0920 0.6086 -0.0091 0.226 Uiso 1 1 calc R .
C1AA C 0.0395(11) 0.5467(11) 0.0308(7) 0.164(8) Uani 1 1 d . .
H1AA H 0.0635 0.5345 0.0797 0.197 Uiso 1 1 calc R .
H1AB H 0.1208 0.5789 0.0097 0.197 Uiso 1 1 calc R .

loop_
_atom_site_aniso_label
_atom_site_aniso_U_11
_atom_site_aniso_U_22
_atom_site_aniso_U_33
_atom_site_aniso_U_23
_atom_site_aniso_U_13
_atom_site_aniso_U_12
Ni1 0.0340(3) 0.0313(3) 0.0376(3) 0.0080(2) 0.0014(2) 0.0025(2)
P1 0.0157(4) 0.0277(3) 0.0159(4) 0.0007(3) 0.0007(3) 0.0053(3)
O1 0.0322(9) 0.0178(11) 0.0307(13) 0.0067(10) 0.0068(8) 0.0042(10)
C1 0.0246(17) 0.0310(17) 0.0294(18) 0.0033(11) 0.0010(12) 0.0031(12)
C2 0.0299(11) 0.0280(18) 0.0259(18) 0.0020(13) -0.0044(11) 0.0036(14)
C3 0.0353(9) 0.0290(18) 0.0306(19) 0.0091(15) 0.0006(13) -0.0033(15)
C4 0.0294(19) 0.0323(19) 0.0277(19) -0.0019(15) 0.0038(14) -0.0105(15)
C5 0.0308(19) 0.0186(16) 0.045(2) 0.0007(15) 0.0145(16) -0.0021(14)
C6 0.040(2) 0.043(2) 0.044(2) 0.024(2) -0.0020(19) -0.0018(19)
C7 0.0231(19) 0.051(3) 0.048(2) -0.009(2) 0.0038(17) 0.0084(18)
C8 0.030(2) 0.051(3) 0.062(3) 0.028(2) -0.017(2) -0.0085(19)
C9 0.052(3) 0.058(3) 0.034(2) -0.011(2) 0.005(2) -0.021(2)
C10 0.051(3) 0.024(2) 0.092(4) 0.014(2) 0.026(3) 0.010(2)
C11 0.0184(15) 0.0255(17) 0.0217(15) 0.0003(12) 0.0033(12) 0.0048(13)
C12 0.0234(17) 0.0338(19) 0.0317(18) 0.0048(15) -0.0015(14) 0.0105(15)
C13 0.0177(16) 0.039(2) 0.037(2) 0.0007(16) -0.0002(14) 0.0064(15)
C14 0.0198(17) 0.0297(19) 0.043(2) -0.0034(16) 0.0048(15) 0.0006(14)
C15 0.0205(16) 0.0226(17) 0.0355(19) 0.0026(14) 0.0055(14) 0.0024(13)
C16 0.0193(15) 0.0216(16) 0.0244(16) 0.0036(12) 0.0051(12) 0.0040(13)
C17 0.0200(15) 0.0234(16) 0.0216(15) 0.0039(12) 0.0057(12) 0.0041(12)
C18 0.0300(18) 0.0267(17) 0.0217(16) 0.0070(13) 0.0022(13) 0.0069(14)
C19 0.040(2) 0.0332(19) 0.0240(17) 0.0017(14) 0.0078(15) 0.0109(16)
C20 0.035(2) 0.040(2) 0.043(2) 0.0049(18) 0.0153(17) 0.0169(18)
C21 0.0223(18) 0.047(2) 0.044(2) 0.0075(18) 0.0033(16) 0.0148(17)
C22 0.0198(16) 0.0348(19) 0.0321(18) 0.0031(15) -0.0009(13) 0.0058(14)
C23 0.0204(15) 0.0248(16) 0.0202(15) 0.0031(12) 0.0012(12) 0.0049(12)
C24 0.048(2) 0.0253(18) 0.0270(18) 0.0094(14) 0.0118(16) 0.0100(16)
C25 0.056(3) 0.036(2) 0.033(2) 0.0177(17) 0.0129(18) 0.0134(19)
C26 0.047(2) 0.050(3) 0.0259(19) 0.0140(17) 0.0080(17) 0.015(2)
C27 0.046(2) 0.042(2) 0.0233(18) 0.0002(16) 0.0045(16) 0.0100(19)
C28 0.0341(19) 0.0263(17) 0.0261(18) 0.0038(14) 0.0054(14) 0.0077(14)
Ni2 0.0360(3) 0.0303(3) 0.0375(3) 0.0104(2) 0.0027(2) 0.0081(2)
P2 0.0166(4) 0.0257(3) 0.0149(4) 0.0017(3) 0.0003(3) 0.0104(3)
O2 0.0387(9) 0.0217(12) 0.0296(13) 0.0112(10) 0.0033(9) 0.0088(11)
C29 0.0282(18) 0.0296(18) 0.0305(19) 0.0085(15) 0.0087(14) 0.0039(15)
C30 0.0339(7) 0.0221(16) 0.0315(18) 0.0078(14) 0.0070(13) 0.0058(14)
C31 0.0298(18) 0.0201(16) 0.0268(17) 0.0036(13) 0.0009(14) 0.0011(13)
C32 0.0294(18) 0.0210(16) 0.0315(18) 0.0036(13) 0.0014(14) 0.0036(14)
C33 0.0318(19) 0.0259(17) 0.0299(18) 0.0119(14) 0.0032(14) 0.0013(14)
C34 0.042(2) 0.052(3) 0.043(2) 0.006(2) 0.021(2) 0.007(2)
C35 0.0236(18) 0.033(2) 0.058(3) 0.0122(18) -0.0033(17) 0.0068(15)
C36 0.047(2) 0.036(2) 0.0269(19) 0.0048(16) -0.0015(17) -0.0007(18)
C37 0.043(2) 0.0245(19) 0.065(3) 0.0045(19) 0.009(2) 0.0117(17)
C38 0.058(3) 0.042(2) 0.043(2) 0.025(2) -0.004(2) 0.007(2)
C39 0.0232(16) 0.0282(17) 0.0197(15) 0.0005(12) -0.0013(12) 0.0105(13)
C40 0.031(2) 0.042(2) 0.035(2) 0.0090(17) -0.0061(16) 0.0193(17)
C41 0.0220(18) 0.047(2) 0.040(2) 0.0020(18) -0.0046(15) 0.0144(17)
C42 0.0202(17) 0.039(2) 0.039(2) 0.0019(17) 0.0001(15) 0.0040(15)
C43 0.0212(16) 0.0311(18) 0.0285(17) 0.0052(14) 0.0034(13) 0.0068(14)
C44 0.0206(15) 0.0241(16) 0.0195(15) 0.0031(12) 0.0037(12) 0.0083(13)
C45 0.0185(14) 0.0207(15) 0.0194(15) 0.0019(12) -0.0001(11) 0.0066(12)
C46 0.0270(17) 0.0197(15) 0.0257(16) 0.0068(12) 0.0057(13) 0.0076(13)
C47 0.0333(19) 0.0204(16) 0.0321(18) 0.0053(13) 0.0024(15) 0.0094(14)
C48 0.0333(19) 0.0249(17) 0.037(2) -0.0001(15) 0.0029(15) 0.0138(15)
C49 0.038(2) 0.033(2) 0.035(2) 0.0039(16) 0.0154(16) 0.0126(17)
C50 0.0303(18) 0.0252(17) 0.0268(17) 0.0060(13) 0.0084(14) 0.0081(14)
C51 0.0226(15) 0.0151(14) 0.0193(15) 0.0040(11) 0.0014(12) 0.0039(12)
C52 0.037(2) 0.0291(18) 0.0266(18) 0.0059(14) 0.0055(14) 0.0179(15)
C53 0.056(3) 0.035(2) 0.0276(19) 0.0049(15) 0.0164(18) 0.0231(19)
C54 0.058(3) 0.0292(19) 0.0182(16) 0.0049(14) 0.0037(16) 0.0065(18)
C55 0.039(2) 0.0313(19) 0.0244(18) 0.0073(14) -0.0052(15) 0.0040(16)
C56 0.0248(17) 0.0277(17) 0.0244(17) 0.0060(13) -0.0005(13) 0.0056(13)
O3 0.131(6) 0.114(5) 0.113(5) 0.036(4) 0.025(4) 0.047(5)
C57 0.109(5) 0.058(3) 0.119(5) 0.005(3) 0.034(4) 0.007(3)
C58 0.121(4) 0.063(3) 0.115(4) 0.012(3) 0.026(3) 0.005(3)
C59 0.125(4) 0.069(3) 0.102(4) 0.015(3) 0.033(3) -0.023(3)
C60 0.115(5) 0.086(4) 0.086(4) 0.018(3) 0.028(4) -0.016(4)
C0AA 0.064(5) 0.145(9) 0.155(10) 0.082(8) 0.017(5) 0.043(5)
C2AA 0.190(12) 0.118(8) 0.255(16) -0.075(9) -0.149(12) 0.114(9)
C1AA 0.087(8) 0.33(3) 0.147(12) 0.161(15) 0.053(7) 0.092(11)

loop_
_atom_type_symbol
_atom_type_description
_atom_type_scat_dispersion_real
_atom_type_scat_dispersion_imag
_atom_type_scat_source
C C 0.0030 0.0020 'International Tables Vol C Tables 4.2.6.8 and 6.1.1.4'
H H 0.0000 0.0000 'International Tables Vol C Tables 4.2.6.8 and 6.1.1.4'
Ni Ni 0.3410 1.1150 'International Tables Vol C Tables 4.2.6.8 and 6.1.1.4'
O O 0.0110 0.0060 'International Tables Vol C Tables 4.2.6.8 and 6.1.1.4'
P P 0.1020 0.0950 'International Tables Vol C Tables 4.2.6.8 and 6.1.1.4'

loop_
_geom_angle_atom_site_label_1
_geom_angle_atom_site_label_2
_geom_angle_atom_site_label_3
_geom_angle
_geom_angle_site_symmetry_1
_geom_angle_site_symmetry_3
P1 Ni1 C1 153.72(11) . .
P1 Ni1 C2 120.06(11) . .
P1 Ni1 C4 125.94(12) . .
P1 Ni1 C5 162.13(13) . .
O1 Ni1 P1 89.93(8) . .
O1 Ni1 C1 98.85(13) . .
O1 Ni1 C2 129.63(13) . .
O1 Ni1 C3 163.65(14) . .
O1 Ni1 C4 129.05(15) . .
O1 Ni1 C5 98.24(14) . .
C1 Ni1 C2 37.82(15) . .
C1 Ni1 C4 65.76(15) . .
C2 Ni1 C4 66.64(15) . .
C3 Ni1 P1 106.41(12) . .
C3 Ni1 C1 66.21(15) . .
C3 Ni1 C2 40.73(15) . .
C3 Ni1 C4 40.08(17) . .
C3 Ni1 C5 66.24(17) . .
C5 Ni1 C1 40.36(15) . .
C5 Ni1 C2 65.92(15) . .
C5 Ni1 C4 38.14(18) . .
C16 P1 Ni1 98.32(12) . .
C16 P1 C17 107.27(16) . .
C16 P1 C23 106.91(16) . .
C17 P1 Ni1 118.15(11) . .
C17 P1 C23 103.74(16) . .
C23 P1 Ni1 121.17(12) . .
C11 O1 Ni1 117.4(2) . .
C2 C1 Ni1 71.2(2) . .
C2 C1 C5 108.8(3) . .
C2 C1 C6 128.6(4) . .
C5 C1 Ni1 69.7(2) . .
C5 C1 C6 122.7(4) . .
C6 C1 Ni1 124.5(3) . .
C1 C2 Ni1 70.9(2) . .
C1 C2 C3 106.7(4) . .
C1 C2 C7 127.7(4) . .
C3 C2 Ni1 65.8(2) . .
C3 C2 C7 125.6(4) . .
C7 C2 Ni1 126.3(3) . .
C2 C3 Ni1 73.4(2) . .
C2 C3 C8 126.0(4) . .
C4 C3 Ni1 73.9(2) . .
C4 C3 C2 108.8(4) . .
C4 C3 C8 124.2(4) . .
C8 C3 Ni1 127.6(3) . .
C3 C4 Ni1 66.0(2) . .
C3 C4 C9 126.2(5) . .
C5 C4 Ni1 70.5(2) . .
C5 C4 C3 107.1(3) . .
C5 C4 C9 126.6(5) . .
C9 C4 Ni1 130.6(3) . .
C1 C5 Ni1 70.0(2) . .
C1 C5 C10 123.4(4) . .
C4 C5 Ni1 71.4(2) . .
C4 C5 C1 108.1(4) . .
C4 C5 C10 128.5(4) . .
C10 C5 Ni1 124.0(3) . .
C1 C6 H6A 109.5 . .
C1 C6 H6B 109.5 . .
C1 C6 H6C 109.5 . .
H6A C6 H6B 109.5 . .
H6A C6 H6C 109.5 . .
H6B C6 H6C 109.5 . .
C2 C7 H7A 109.5 . .
C2 C7 H7B 109.5 . .
C2 C7 H7C 109.5 . .
H7A C7 H7B 109.5 . .
H7A C7 H7C 109.5 . .
H7B C7 H7C 109.5 . .
C3 C8 H8A 109.5 . .
C3 C8 H8B 109.5 . .
C3 C8 H8C 109.5 . .
H8A C8 H8B 109.5 . .
H8A C8 H8C 109.5 . .
H8B C8 H8C 109.5 . .
C4 C9 H9A 109.5 . .
C4 C9 H9B 109.5 . .
C4 C9 H9C 109.5 . .
H9A C9 H9B 109.5 . .
H9A C9 H9C 109.5 . .
H9B C9 H9C 109.5 . .
C5 C10 H10A 109.5 . .
C5 C10 H10B 109.5 . .
C5 C10 H10C 109.5 . .
H10A C10 H10B 109.5 . .
H10A C10 H10C 109.5 . .
H10B C10 H10C 109.5 . .
O1 C11 C12 120.4(3) . .
O1 C11 C16 121.9(3) . .
C16 C11 C12 117.6(3) . .
C11 C12 H12 120.0 . .
C13 C12 C11 120.1(4) . .
C13 C12 H12 120.0 . .
C12 C13 H13 119.2 . .
C12 C13 C14 121.7(4) . .
C14 C13 H13 119.2 . .
C13 C14 H14 120.4 . .
C15 C14 C13 119.2(4) . .
C15 C14 H14 120.4 . .
C14 C15 H15 119.9 . .
C14 C15 C16 120.3(4) . .
C16 C15 H15 119.9 . .
C11 C16 P1 112.4(3) . .
C15 C16 P1 126.5(3) . .
C15 C16 C11 121.1(3) . .
C18 C17 P1 121.1(3) . .
C18 C17 C22 118.8(3) . .
C22 C17 P1 119.9(3) . .
C17 C18 H18 119.8 . .
C19 C18 C17 120.3(3) . .
C19 C18 H18 119.8 . .
C18 C19 H19 119.8 . .
C20 C19 C18 120.4(4) . .
C20 C19 H19 119.8 . .
C19 C20 H20 120.1 . .
C19 C20 C21 119.8(4) . .
C21 C20 H20 120.1 . .
C20 C21 H21 119.8 . .
C22 C21 C20 120.5(4) . .
C22 C21 H21 119.8 . .
C17 C22 H22 119.9 . .
C21 C22 C17 120.1(4) . .
C21 C22 H22 119.9 . .
C24 C23 P1 122.1(3) . .
C24 C23 C28 119.1(3) . .
C28 C23 P1 118.6(3) . .
C23 C24 H24 119.9 . .
C23 C24 C25 120.2(4) . .
C25 C24 H24 119.9 . .
C24 C25 H25 119.9 . .
C26 C25 C24 120.3(4) . .
C26 C25 H25 119.9 . .
C25 C26 H26 119.9 . .
C25 C26 C27 120.1(4) . .
C27 C26 H26 119.9 . .
C26 C27 H27 120.1 . .
C26 C27 C28 119.7(4) . .
C28 C27 H27 120.1 . .
C23 C28 C27 120.5(4) . .
C23 C28 H28 119.7 . .
C27 C28 H28 119.7 . .
P2 Ni2 C29 130.91(11) . .
P2 Ni2 C31 115.13(10) . .
P2 Ni2 C32 146.36(11) . .
O2 Ni2 P2 90.10(8) . .
O2 Ni2 C29 125.42(14) . .
O2 Ni2 C30 163.27(13) . .
O2 Ni2 C31 133.88(13) . .
O2 Ni2 C32 101.48(13) . .
O2 Ni2 C33 96.73(13) . .
C29 Ni2 C31 66.43(15) . .
C29 Ni2 C32 65.68(15) . .
C30 Ni2 P2 106.44(11) . .
C30 Ni2 C29 40.29(15) . .
C30 Ni2 C31 40.57(15) . .
C30 Ni2 C32 66.10(15) . .
C30 Ni2 C33 66.53(15) . .
C31 Ni2 C32 37.53(14) . .
C33 Ni2 P2 168.98(12) . .
C33 Ni2 C29 38.35(15) . .
C33 Ni2 C31 65.65(14) . .
C33 Ni2 C32 40.22(15) . .
C44 P2 Ni2 98.27(12) . .
C44 P2 C45 107.89(15) . .
C44 P2 C51 107.09(15) . .
C45 P2 Ni2 123.29(11) . .
C51 P2 Ni2 115.15(11) . .
C51 P2 C45 103.95(15) . .
C39 O2 Ni2 117.6(2) . .
C30 C29 Ni2 66.6(2) . .
C30 C29 C34 125.3(4) . .
C33 C29 Ni2 70.0(2) . .
C33 C29 C30 107.1(3) . .
C33 C29 C34 127.6(4) . .
C34 C29 Ni2 127.8(3) . .
C29 C30 Ni2 73.1(2) . .
C29 C30 C31 108.1(3) . .
C29 C30 C35 126.3(4) . .
C31 C30 Ni2 73.6(2) . .
C31 C30 C35 124.5(4) . .
C35 C30 Ni2 128.6(3) . .
C30 C31 Ni2 65.8(2) . .
C30 C31 C36 124.6(4) . .
C32 C31 Ni2 71.6(2) . .
C32 C31 C30 107.5(3) . .
C32 C31 C36 127.9(4) . .
C36 C31 Ni2 127.3(3) . .
C31 C32 Ni2 70.9(2) . .
C31 C32 C33 108.0(3) . .
C31 C32 C37 128.6(4) . .
C33 C32 Ni2 68.2(2) . .
C33 C32 C37 123.4(4) . .
C37 C32 Ni2 126.2(3) . .
C29 C33 Ni2 71.6(2) . .
C29 C33 C32 108.7(3) . .
C29 C33 C38 126.9(4) . .
C32 C33 Ni2 71.6(2) . .
C32 C33 C38 124.4(4) . .
C38 C33 Ni2 123.9(3) . .
C29 C34 H34A 109.5 . .
C29 C34 H34B 109.5 . .
C29 C34 H34C 109.5 . .
H34A C34 H34B 109.5 . .
H34A C34 H34C 109.5 . .
H34B C34 H34C 109.5 . .
C30 C35 H35A 109.5 . .
C30 C35 H35B 109.5 . .
C30 C35 H35C 109.5 . .
H35A C35 H35B 109.5 . .
H35A C35 H35C 109.5 . .
H35B C35 H35C 109.5 . .
C31 C36 H36A 109.5 . .
C31 C36 H36B 109.5 . .
C31 C36 H36C 109.5 . .
H36A C36 H36B 109.5 . .
H36A C36 H36C 109.5 . .
H36B C36 H36C 109.5 . .
C32 C37 H37A 109.5 . .
C32 C37 H37B 109.5 . .
C32 C37 H37C 109.5 . .
H37A C37 H37B 109.5 . .
H37A C37 H37C 109.5 . .
H37B C37 H37C 109.5 . .
C33 C38 H38A 109.5 . .
C33 C38 H38B 109.5 . .
C33 C38 H38C 109.5 . .
H38A C38 H38B 109.5 . .
H38A C38 H38C 109.5 . .
H38B C38 H38C 109.5 . .
O2 C39 C40 120.7(3) . .
O2 C39 C44 121.8(3) . .
C40 C39 C44 117.5(3) . .
C39 C40 H40 119.8 . .
C41 C40 C39 120.4(4) . .
C41 C40 H40 119.8 . .
C40 C41 H41 119.1 . .
C40 C41 C42 121.8(4) . .
C42 C41 H41 119.1 . .
C41 C42 H42 120.5 . .
C43 C42 C41 119.1(4) . .
C43 C42 H42 120.5 . .
C42 C43 H43 119.8 . .
C42 C43 C44 120.4(4) . .
C44 C43 H43 119.8 . .
C39 C44 P2 112.2(3) . .
C43 C44 P2 126.9(3) . .
C43 C44 C39 120.8(3) . .
C46 C45 P2 121.8(3) . .
C46 C45 C50 119.1(3) . .
C50 C45 P2 119.1(3) . .
C45 C46 H46 119.8 . .
C45 C46 C47 120.5(3) . .
C47 C46 H46 119.8 . .
C46 C47 H47 119.9 . .
C48 C47 C46 120.2(3) . .
C48 C47 H47 119.9 . .
C47 C48 H48 120.3 . .
C47 C48 C49 119.5(3) . .
C49 C48 H48 120.3 . .
C48 C49 H49 119.8 . .
C50 C49 C48 120.3(4) . .
C50 C49 H49 119.8 . .
C45 C50 H50 119.8 . .
C49 C50 C45 120.5(3) . .
C49 C50 H50 119.8 . .
C52 C51 P2 119.8(3) . .
C52 C51 C56 118.6(3) . .
C56 C51 P2 121.3(3) . .
C51 C52 H52 119.6 . .
C51 C52 C53 120.8(4) . .
C53 C52 H52 119.6 . .
C52 C53 H53 119.9 . .
C54 C53 C52 120.1(4) . .
C54 C53 H53 119.9 . .
C53 C54 H54 120.2 . .
C55 C54 C53 119.6(4) . .
C55 C54 H54 120.2 . .
C54 C55 H55 119.6 . .
C54 C55 C56 120.7(4) . .
C56 C55 H55 119.6 . .
C51 C56 H56 119.9 . .
C55 C56 C51 120.2(3) . .
C55 C56 H56 119.9 . .
C57 O3 C60 104.1(7) . .
O3 C57 H57A 110.7 . .
O3 C57 H57B 110.7 . .
O3 C57 C58 105.1(8) . .
H57A C57 H57B 108.8 . .
C58 C57 H57A 110.7 . .
C58 C57 H57B 110.7 . .
C57 C58 H58A 110.6 . .
C57 C58 H58B 110.6 . .
H58A C58 H58B 108.8 . .
C59 C58 C57 105.6(9) . .
C59 C58 H58A 110.6 . .
C59 C58 H58B 110.6 . .
C58 C59 H59A 109.0 . .
C58 C59 H59B 109.0 . .
C58 C59 C60 112.8(7) . .
H59A C59 H59B 107.8 . .
C60 C59 H59A 109.0 . .
C60 C59 H59B 109.0 . .
O3 C60 H60A 111.3 . .
O3 C60 H60B 111.3 . .
C59 C60 O3 102.3(8) . .
C59 C60 H60A 111.3 . .
C59 C60 H60B 111.3 . .
H60A C60 H60B 109.2 . .
H0AA C0AA H0AB 109.5 . .
H0AA C0AA H0AC 109.5 . .
H0AB C0AA H0AC 109.5 . .
C2AA C0AA H0AA 109.5 . .
C2AA C0AA H0AB 109.5 . .
C2AA C0AA H0AC 109.5 . .
C0AA C2AA H2AA 112.1 . .
C0AA C2AA H2AB 112.1 . .
H2AA C2AA H2AB 109.8 . .
C1AA C2AA C0AA 98.2(9) . .
C1AA C2AA H2AA 112.1 . .
C1AA C2AA H2AB 112.1 . .
C2AA C1AA C1AA 103.0(10) . 2_565
C2AA C1AA H1AA 111.2 . .
C2AA C1AA H1AB 111.2 . .
C1AA C1AA H1AA 111.2 2_565 .
C1AA C1AA H1AB 111.2 2_565 .
H1AA C1AA H1AB 109.1 . .

loop_
_geom_bond_atom_site_label_1
_geom_bond_atom_site_label_2
_geom_bond_distance
_geom_bond_site_symmetry_2
Ni1 P1 2.1290(10) .
Ni1 O1 1.891(3) .
Ni1 C1 2.139(4) .
Ni1 C2 2.143(4) .
Ni1 C3 2.040(4) .
Ni1 C4 2.146(4) .
Ni1 C5 2.134(4) .
P1 C16 1.794(4) .
P1 C17 1.816(4) .
P1 C23 1.824(3) .
O1 C11 1.318(4) .
C1 C2 1.388(6) .
C1 C5 1.474(5) .
C1 C6 1.485(6) .
C2 C3 1.459(5) .
C2 C7 1.504(6) .
C3 C4 1.438(6) .
C3 C8 1.490(6) .
C4 C5 1.398(6) .
C4 C9 1.506(6) .
C5 C10 1.493(6) .
C6 H6A 0.9600 .
C6 H6B 0.9600 .
C6 H6C 0.9600 .
C7 H7A 0.9600 .
C7 H7B 0.9600 .
C7 H7C 0.9600 .
C8 H8A 0.9600 .
C8 H8B 0.9600 .
C8 H8C 0.9600 .
C9 H9A 0.9600 .
C9 H9B 0.9600 .
C9 H9C 0.9600 .
C10 H10A 0.9600 .
C10 H10B 0.9600 .
C10 H10C 0.9600 .
C11 C12 1.420(5) .
C11 C16 1.414(5) .
C12 H12 0.9300 .
C12 C13 1.385(6) .
C13 H13 0.9300 .
C13 C14 1.401(6) .
C14 H14 0.9300 .
C14 C15 1.377(5) .
C15 H15 0.9300 .
C15 C16 1.407(5) .
C17 C18 1.395(5) .
C17 C22 1.406(5) .
C18 H18 0.9300 .
C18 C19 1.390(5) .
C19 H19 0.9300 .
C19 C20 1.379(6) .
C20 H20 0.9300 .
C20 C21 1.388(6) .
C21 H21 0.9300 .
C21 C22 1.383(6) .
C22 H22 0.9300 .
C23 C24 1.387(5) .
C23 C28 1.391(5) .
C24 H24 0.9300 .
C24 C25 1.395(5) .
C25 H25 0.9300 .
C25 C26 1.377(6) .
C26 H26 0.9300 .
C26 C27 1.383(7) .
C27 H27 0.9300 .
C27 C28 1.395(5) .
C28 H28 0.9300 .
Ni2 P2 2.1256(10) .
Ni2 O2 1.885(3) .
Ni2 C29 2.138(4) .
Ni2 C30 2.050(4) .
Ni2 C31 2.156(4) .
Ni2 C32 2.164(4) .
Ni2 C33 2.117(4) .
P2 C44 1.794(3) .
P2 C45 1.826(3) .
P2 C51 1.819(3) .
O2 C39 1.315(5) .
C29 C30 1.445(5) .
C29 C33 1.398(6) .
C29 C34 1.508(6) .
C30 C31 1.461(5) .
C30 C35 1.490(5) .
C31 C32 1.390(5) .
C31 C36 1.499(5) .
C32 C33 1.473(5) .
C32 C37 1.487(6) .
C33 C38 1.496(5) .
C34 H34A 0.9600 .
C34 H34B 0.9600 .
C34 H34C 0.9600 .
C35 H35A 0.9600 .
C35 H35B 0.9600 .
C35 H35C 0.9600 .
C36 H36A 0.9600 .
C36 H36B 0.9600 .
C36 H36C 0.9600 .
C37 H37A 0.9600 .
C37 H37B 0.9600 .
C37 H37C 0.9600 .
C38 H38A 0.9600 .
C38 H38B 0.9600 .
C38 H38C 0.9600 .
C39 C40 1.416(5) .
C39 C44 1.419(5) .
C40 H40 0.9300 .
C40 C41 1.380(6) .
C41 H41 0.9300 .
C41 C42 1.393(6) .
C42 H42 0.9300 .
C42 C43 1.384(5) .
C43 H43 0.9300 .
C43 C44 1.403(5) .
C45 C46 1.388(5) .
C45 C50 1.394(5) .
C46 H46 0.9300 .
C46 C47 1.395(5) .
C47 H47 0.9300 .
C47 C48 1.382(6) .
C48 H48 0.9300 .
C48 C49 1.395(6) .
C49 H49 0.9300 .
C49 C50 1.382(5) .
C50 H50 0.9300 .
C51 C52 1.391(5) .
C51 C56 1.399(5) .
C52 H52 0.9300 .
C52 C53 1.393(5) .
C53 H53 0.9300 .
C53 C54 1.384(6) .
C54 H54 0.9300 .
C54 C55 1.380(6) .
C55 H55 0.9300 .
C55 C56 1.391(5) .
C56 H56 0.9300 .
O3 C57 1.477(11) .
O3 C60 1.512(11) .
C57 H57A 0.9700 .
C57 H57B 0.9700 .
C57 C58 1.491(12) .
C58 H58A 0.9700 .
C58 H58B 0.9700 .
C58 C59 1.362(13) .
C59 H59A 0.9700 .
C59 H59B 0.9700 .
C59 C60 1.486(14) .
C60 H60A 0.9700 .
C60 H60B 0.9700 .
C0AA H0AA 0.9600 .
C0AA H0AB 0.9600 .
C0AA H0AC 0.9600 .
C0AA C2AA 1.873(16) .
C2AA H2AA 0.9700 .
C2AA H2AB 0.9700 .
C2AA C1AA 1.506(16) .
C1AA C1AA 1.68(3) 2_565
C1AA H1AA 0.9700 .
C1AA H1AB 0.9700 .

loop_
_geom_torsion_atom_site_label_1
_geom_torsion_atom_site_label_2
_geom_torsion_atom_site_label_3
_geom_torsion_atom_site_label_4
_geom_torsion
_geom_torsion_site_symmetry_4
Ni1 P1 C16 C11 1.7(3) .
Ni1 P1 C16 C15 -179.0(3) .
Ni1 P1 C17 C18 82.9(3) .
Ni1 P1 C17 C22 -92.5(3) .
Ni1 P1 C23 C24 168.1(3) .
Ni1 P1 C23 C28 -16.3(3) .
Ni1 O1 C11 C12 179.0(3) .
Ni1 O1 C11 C16 -0.8(4) .
Ni1 C1 C2 C3 56.3(3) .
Ni1 C1 C2 C7 -121.6(4) .
Ni1 C1 C5 C4 -61.5(3) .
Ni1 C1 C5 C10 118.2(4) .
Ni1 C2 C3 C4 66.0(3) .
Ni1 C2 C3 C8 -124.8(4) .
Ni1 C3 C4 C5 58.6(3) .
Ni1 C3 C4 C9 -123.9(4) .
Ni1 C4 C5 C1 60.6(3) .
Ni1 C4 C5 C10 -119.1(4) .
P1 Ni1 O1 C11 1.6(2) .
P1 C17 C18 C19 -175.0(3) .
P1 C17 C22 C21 175.6(3) .
P1 C23 C24 C25 175.1(3) .
P1 C23 C28 C27 -175.1(3) .
O1 C11 C12 C13 179.9(3) .
O1 C11 C16 P1 -0.8(4) .
O1 C11 C16 C15 179.8(3) .
C1 Ni1 O1 C11 -153.5(2) .
C1 C2 C3 Ni1 -59.5(3) .
C1 C2 C3 C4 6.6(4) .
C1 C2 C3 C8 175.7(4) .
C2 Ni1 O1 C11 -128.9(3) .
C2 C1 C5 Ni1 60.8(3) .
C2 C1 C5 C4 -0.7(4) .
C2 C1 C5 C10 179.0(4) .
C2 C3 C4 Ni1 -65.7(3) .
C2 C3 C4 C5 -7.0(4) .
C2 C3 C4 C9 170.5(4) .
C3 Ni1 O1 C11 -176.7(5) .
C3 C4 C5 Ni1 -55.9(3) .
C3 C4 C5 C1 4.8(4) .
C3 C4 C5 C10 -174.9(4) .
C4 Ni1 O1 C11 140.6(2) .
C5 Ni1 O1 C11 165.6(3) .
C5 C1 C2 Ni1 -59.8(3) .
C5 C1 C2 C3 -3.5(4) .
C5 C1 C2 C7 178.6(4) .
C6 C1 C2 Ni1 119.6(4) .
C6 C1 C2 C3 175.9(4) .
C6 C1 C2 C7 -2.0(7) .
C6 C1 C5 Ni1 -118.7(4) .
C6 C1 C5 C4 179.8(4) .
C6 C1 C5 C10 -0.5(6) .
C7 C2 C3 Ni1 118.5(4) .
C7 C2 C3 C4 -175.5(4) .
C7 C2 C3 C8 -6.3(6) .
C8 C3 C4 Ni1 124.9(4) .
C8 C3 C4 C5 -176.5(4) .
C8 C3 C4 C9 1.0(6) .
C9 C4 C5 Ni1 126.7(4) .
C9 C4 C5 C1 -172.7(4) .
C9 C4 C5 C10 7.6(7) .
C11 C12 C13 C14 0.6(6) .
C12 C11 C16 P1 179.4(3) .
C12 C11 C16 C15 0.0(5) .
C12 C13 C14 C15 -0.6(6) .
C13 C14 C15 C16 0.2(6) .
C14 C15 C16 P1 -179.2(3) .
C14 C15 C16 C11 0.1(5) .
C16 P1 C17 C18 -26.9(3) .
C16 P1 C17 C22 157.7(3) .
C16 P1 C23 C24 -80.8(3) .
C16 P1 C23 C28 94.8(3) .
C16 C11 C12 C13 -0.3(5) .
C17 P1 C16 C11 124.7(3) .
C17 P1 C16 C15 -56.0(3) .
C17 P1 C23 C24 32.4(4) .
C17 P1 C23 C28 -152.0(3) .
C17 C18 C19 C20 -0.6(6) .
C18 C17 C22 C21 0.1(6) .
C18 C19 C20 C21 0.1(6) .
C19 C20 C21 C22 0.5(7) .
C20 C21 C22 C17 -0.6(6) .
C22 C17 C18 C19 0.5(5) .
C23 P1 C16 C11 -124.5(3) .
C23 P1 C16 C15 54.8(3) .
C23 P1 C17 C18 -139.8(3) .
C23 P1 C17 C22 44.8(3) .
C23 C24 C25 C26 -0.1(7) .
C24 C23 C28 C27 0.6(6) .
C24 C25 C26 C27 0.4(7) .
C25 C26 C27 C28 -0.2(7) .
C26 C27 C28 C23 -0.3(7) .
C28 C23 C24 C25 -0.4(6) .
Ni2 P2 C44 C39 1.0(3) .
Ni2 P2 C44 C43 -178.9(3) .
Ni2 P2 C45 C46 -168.1(2) .
Ni2 P2 C45 C50 13.6(3) .
Ni2 P2 C51 C52 -76.9(3) .
Ni2 P2 C51 C56 95.9(3) .
Ni2 O2 C39 C40 -179.8(3) .
Ni2 O2 C39 C44 0.4(4) .
Ni2 C29 C30 C31 65.9(3) .
Ni2 C29 C30 C35 -125.9(4) .
Ni2 C29 C33 C32 -62.4(3) .
Ni2 C29 C33 C38 119.1(4) .
Ni2 C30 C31 C32 59.6(3) .
Ni2 C30 C31 C36 -119.8(4) .
Ni2 C31 C32 C33 58.2(3) .
Ni2 C31 C32 C37 -121.6(4) .
Ni2 C32 C33 C29 62.4(3) .
Ni2 C32 C33 C38 -119.0(4) .
P2 Ni2 O2 C39 0.3(2) .
P2 C45 C46 C47 -178.6(3) .
P2 C45 C50 C49 178.3(3) .
P2 C51 C52 C53 170.8(3) .
P2 C51 C56 C55 -171.5(3) .
O2 C39 C40 C41 -178.9(4) .
O2 C39 C44 P2 -1.0(4) .
O2 C39 C44 C43 178.9(3) .
C29 Ni2 O2 C39 -143.3(3) .
C29 C30 C31 Ni2 -65.5(3) .
C29 C30 C31 C32 -5.9(4) .
C29 C30 C31 C36 174.7(4) .
C30 Ni2 O2 C39 -171.0(4) .
C30 C29 C33 Ni2 56.3(3) .
C30 C29 C33 C32 -6.1(4) .
C30 C29 C33 C38 175.4(4) .
C30 C31 C32 Ni2 -56.1(3) .
C30 C31 C32 C33 2.2(4) .
C30 C31 C32 C37 -177.7(4) .
C31 Ni2 O2 C39 126.5(3) .
C31 C32 C33 Ni2 -59.9(3) .
C31 C32 C33 C29 2.5(4) .
C31 C32 C33 C38 -178.9(4) .
C32 Ni2 O2 C39 148.5(3) .
C33 Ni2 O2 C39 -171.1(3) .
C33 C29 C30 Ni2 -58.5(3) .
C33 C29 C30 C31 7.4(4) .
C33 C29 C30 C35 175.7(4) .
C34 C29 C30 Ni2 120.8(4) .
C34 C29 C30 C31 -173.3(4) .
C34 C29 C30 C35 -5.0(7) .
C34 C29 C33 Ni2 -123.0(4) .
C34 C29 C33 C32 174.7(4) .
C34 C29 C33 C38 -3.9(7) .
C35 C30 C31 Ni2 125.9(4) .
C35 C30 C31 C32 -174.4(4) .
C35 C30 C31 C36 6.1(6) .
C36 C31 C32 Ni2 123.3(4) .
C36 C31 C32 C33 -178.4(4) .
C36 C31 C32 C37 1.8(7) .
C37 C32 C33 Ni2 119.9(4) .
C37 C32 C33 C29 -177.7(4) .
C37 C32 C33 C38 0.9(6) .
C39 C40 C41 C42 -0.3(7) .
C40 C39 C44 P2 179.2(3) .
C40 C39 C44 C43 -1.0(5) .
C40 C41 C42 C43 -0.2(7) .
C41 C42 C43 C44 0.2(6) .
C42 C43 C44 P2 -179.7(3) .
C42 C43 C44 C39 0.4(5) .
C44 P2 C45 C46 78.8(3) .
C44 P2 C45 C50 -99.5(3) .
C44 P2 C51 C52 31.2(3) .
C44 P2 C51 C56 -156.1(3) .
C44 C39 C40 C41 0.9(6) .
C45 P2 C44 C39 130.0(3) .
C45 P2 C44 C43 -49.8(3) .
C45 P2 C51 C52 145.2(3) .
C45 P2 C51 C56 -42.0(3) .
C45 C46 C47 C48 0.3(6) .
C46 C45 C50 C49 0.0(5) .
C46 C47 C48 C49 0.0(6) .
C47 C48 C49 C50 -0.4(6) .
C48 C49 C50 C45 0.4(6) .
C50 C45 C46 C47 -0.3(5) .
C51 P2 C44 C39 -118.6(3) .
C51 P2 C44 C43 61.5(3) .
C51 P2 C45 C46 -34.7(3) .
C51 P2 C45 C50 147.0(3) .
C51 C52 C53 C54 1.2(6) .
C52 C51 C56 C55 1.4(5) .
C52 C53 C54 C55 0.6(6) .
C53 C54 C55 C56 -1.3(6) .
C54 C55 C56 C51 0.3(6) .
C56 C51 C52 C53 -2.1(6) .
O3 C57 C58 C59 -27.3(12) .
C57 O3 C60 C59 -24.6(10) .
C57 C58 C59 C60 11.5(14) .
C58 C59 C60 O3 8.3(13) .
C60 O3 C57 C58 32.1(11) .
C0AA C2AA C1AA C1AA -177.4(10) 2_565
